data_4504963
loop_
_publ_author_name
'L\"u, Xing-Qiang'
'Jiang, Ji-Jun'
'Zhang, Li'
'Chen, Chun-Long'
'Su, Cheng-Yong'
'Kang, Bei-Sheng'

_publ_section_title
;
 Nonpenetrating Architectures of Cd(II) Complexes Constructed by
 Bispyridyl-Substituted Diphthalic Diimide Ligands of Varied Geometry
;
_journal_issue 2
_journal_name_full 'Crystal Growth &amp; Design'
_journal_page_first 419
_journal_paper_doi 10.1021/cg049693b
_journal_volume 5
_journal_year 2005
_chemical_formula_sum 'C43 H28 Cd Cl3 N8 O12'
_chemical_formula_weight 1067.48
_chemical_name_systematic
; 
 ? 
;
_space_group_IT_number 14
_symmetry_cell_setting monoclinic
_symmetry_space_group_name_Hall '-P 2yn'
_symmetry_space_group_name_H-M 'P 1 21/n 1'
_atom_sites_solution_hydrogens geom
_atom_sites_solution_primary direct
_atom_sites_solution_secondary difmap
_audit_creation_method SHELXL-97
_cell_angle_alpha 90.00
_cell_angle_beta 112.694(6)
_cell_angle_gamma 90.00
_cell_formula_units_Z 4
_cell_length_a 11.917(4)
_cell_length_b 26.670(9)
_cell_length_c 15.241(5)
_cell_measurement_temperature 293(2)
_cell_volume 4469(3)
_computing_structure_refinement 'SHELXL-97 (Sheldrick, 1997)'
_computing_structure_solution 'SHELXS-97 (Sheldrick, 1990)'
_diffrn_ambient_temperature 293(2)
_diffrn_measured_fraction_theta_full 0.981
_diffrn_measured_fraction_theta_max 0.981
_diffrn_radiation_monochromator graphite
_diffrn_radiation_source 'fine-focus sealed tube'
_diffrn_radiation_type MoK\a
_diffrn_radiation_wavelength 0.71073
_diffrn_reflns_av_R_equivalents 0.0311
_diffrn_reflns_av_sigmaI/netI 0.0448
_diffrn_reflns_limit_h_max 14
_diffrn_reflns_limit_h_min -15
_diffrn_reflns_limit_k_max 30
_diffrn_reflns_limit_k_min -34
_diffrn_reflns_limit_l_max 11
_diffrn_reflns_limit_l_min -19
_diffrn_reflns_number 23530
_diffrn_reflns_theta_full 27.07
_diffrn_reflns_theta_max 27.07
_diffrn_reflns_theta_min 1.64
_exptl_absorpt_coefficient_mu 0.740
_exptl_absorpt_correction_type none
_exptl_crystal_colour colorless
_exptl_crystal_density_diffrn 1.587
_exptl_crystal_density_method 'not measured'
_exptl_crystal_description column
_exptl_crystal_F_000 2148
_exptl_crystal_size_max 0.50
_exptl_crystal_size_mid 0.12
_exptl_crystal_size_min 0.12
_refine_diff_density_max 1.751
_refine_diff_density_min -0.823
_refine_diff_density_rms 0.096
_refine_ls_extinction_method none
_refine_ls_goodness_of_fit_ref 1.026
_refine_ls_hydrogen_treatment mixed
_refine_ls_matrix_type full
_refine_ls_number_parameters 604
_refine_ls_number_reflns 9646
_refine_ls_number_restraints 0
_refine_ls_restrained_S_all 1.026
_refine_ls_R_factor_all 0.0928
_refine_ls_R_factor_gt 0.0556
_refine_ls_shift/su_max 0.004
_refine_ls_shift/su_mean 0.000
_refine_ls_structure_factor_coef Fsqd
_refine_ls_weighting_details 'calc w=1/[\s^2^(Fo^2^)+(0.1102P)^2^+3.3472P] where P=(Fo^2^+2Fc^2^)/3'
_refine_ls_weighting_scheme calc
_refine_ls_wR_factor_gt 0.1596
_refine_ls_wR_factor_ref 0.1882
_reflns_number_gt 6343
_reflns_number_total 9646
_reflns_threshold_expression >2sigma(I)
_cod_data_source_file cg049693bsi20040906_041712.cif
_cod_data_source_block 1
_cod_original_cell_volume 4469(2)
_cod_original_sg_symbol_H-M P21/n
_cod_database_code 4504963

loop_
_symmetry_equiv_pos_as_xyz
'x, y, z'
'-x+1/2, y+1/2, -z+1/2'
'-x, -y, -z'
'x-1/2, -y-1/2, z-1/2'

loop_
_atom_site_label
_atom_site_type_symbol
_atom_site_fract_x
_atom_site_fract_y
_atom_site_fract_z
_atom_site_U_iso_or_equiv
_atom_site_adp_type
_atom_site_occupancy
_atom_site_symmetry_multiplicity
_atom_site_calc_flag
_atom_site_refinement_flags
Cd1 Cd 0.81301(3) 0.369506(12) 0.82492(2) 0.04691(14) Uani 1 1 d .
N1 N 0.7890(4) 0.43379(14) 0.9162(3) 0.0471(9) Uani 1 1 d .
O8 O 0.4459(4) 0.35827(16) 0.6828(3) 0.0739(11) Uani 1 1 d .
N7 N 0.5548(4) 0.36143(14) 0.7267(3) 0.0506(10) Uani 1 1 d .
O7 O 0.6095(4) 0.33414(13) 0.7980(3) 0.0639(10) Uani 1 1 d .
O9 O 0.6184(3) 0.39172(13) 0.7022(3) 0.0590(9) Uani 1 1 d .
O12 O 1.0280(4) 0.38955(16) 0.8640(3) 0.0685(10) Uani 1 1 d .
N5 N 0.8307(4) 0.30407(15) 0.7332(3) 0.0520(10) Uani 1 1 d .
O10 O 0.9005(4) 0.41995(16) 0.7348(3) 0.0729(11) Uani 1 1 d .
C1 C 0.7185(5) 0.42454(17) 0.9648(3) 0.0502(11) Uani 1 1 d .
H1A H 0.6820 0.3932 0.9579 0.060 Uiso 1 1 calc R
O11 O 1.0945(4) 0.42990(18) 0.7713(3) 0.0816(12) Uani 1 1 d .
C2 C 0.6970(4) 0.45811(18) 1.0236(3) 0.0480(11) Uani 1 1 d .
N3 N 0.8886(4) 0.32343(14) 0.9660(3) 0.0519(10) Uani 1 1 d .
N8 N 1.0089(5) 0.41319(16) 0.7895(3) 0.0570(11) Uani 1 1 d .
C3 C 0.7513(5) 0.50408(19) 1.0334(4) 0.0577(13) Uani 1 1 d .
H3A H 0.7381 0.5282 1.0724 0.069 Uiso 1 1 calc R
C17 C 0.9844(6) 0.2768(2) 1.1403(4) 0.0681(15) Uani 1 1 d .
H17A H 1.0165 0.2608 1.1990 0.082 Uiso 1 1 calc R
C16 C 1.0320(4) 0.32125(17) 1.1270(3) 0.0472(11) Uani 1 1 d .
C29 C 0.9190(5) 0.27013(17) 0.7711(3) 0.0484(11) Uani 1 1 d .
H29A H 0.9723 0.2743 0.8340 0.058 Uiso 1 1 calc R
C4 C 0.8246(5) 0.51446(18) 0.9860(4) 0.0598(13) Uani 1 1 d .
H4A H 0.8628 0.5455 0.9932 0.072 Uiso 1 1 calc R
C15 C 0.9823(5) 0.34288(18) 1.0387(3) 0.0502(11) Uani 1 1 d .
H15A H 1.0157 0.3728 1.0288 0.060 Uiso 1 1 calc R
C19 C 0.8428(5) 0.28026(18) 0.9808(4) 0.0600(13) Uani 1 1 d .
H19A H 0.7774 0.2662 0.9312 0.072 Uiso 1 1 calc R
C18 C 0.8882(6) 0.2556(2) 1.0664(4) 0.0730(17) Uani 1 1 d .
H18A H 0.8549 0.2253 1.0744 0.088 Uiso 1 1 calc R
N4 N 1.1064(4) 0.37144(14) 1.2745(3) 0.0501(9) Uani 1 1 d .
O2 O 0.7524(4) 0.38099(14) 1.2278(3) 0.0746(12) Uani 1 1 d .
C30 C 0.9350(4) 0.22916(16) 0.7214(3) 0.0447(10) Uani 1 1 d .
C28 C 1.1343(5) 0.3524(2) 1.3667(4) 0.0586(13) Uani 1 1 d .
O3 O 1.0302(4) 0.44395(15) 1.1924(3) 0.0717(11) Uani 1 1 d .
N2 N 0.6539(4) 0.45574(16) 1.1709(3) 0.0560(11) Uani 1 1 d .
C20 C 1.1389(5) 0.3463(2) 1.2035(4) 0.0566(12) Uani 1 1 d .
H20A H 1.2003 0.3212 1.2346 0.068 Uiso 1 1 calc R
H20B H 1.1742 0.3705 1.1742 0.068 Uiso 1 1 calc R
C32 C 0.7637(6) 0.2577(2) 0.5889(4) 0.0709(16) Uani 1 1 d .
H32A H 0.7092 0.2542 0.5262 0.085 Uiso 1 1 calc R
C14 C 0.7126(5) 0.42063(19) 1.2414(4) 0.0548(12) Uani 1 1 d .
C31 C 0.8540(6) 0.22350(19) 0.6283(4) 0.0635(15) Uani 1 1 d .
H31A H 0.8613 0.1963 0.5926 0.076 Uiso 1 1 calc R
C33 C 0.7543(6) 0.2977(2) 0.6433(4) 0.0621(14) Uani 1 1 d .
H33A H 0.6923 0.3209 0.6162 0.075 Uiso 1 1 calc R
C5 C 0.8419(5) 0.47870(17) 0.9274(3) 0.0492(11) Uani 1 1 d .
H5A H 0.8917 0.4860 0.8948 0.059 Uiso 1 1 calc R
C6 C 0.6106(5) 0.4439(2) 1.0701(4) 0.0618(14) Uani 1 1 d .
H6A H 0.5339 0.4611 1.0374 0.074 Uiso 1 1 calc R
H6B H 0.5950 0.4082 1.0620 0.074 Uiso 1 1 calc R
C21 C 1.0575(4) 0.41996(18) 1.2644(3) 0.0499(11) Uani 1 1 d .
O1 O 0.5544(4) 0.53074(16) 1.1596(3) 0.0733(11) Uani 1 1 d .
C24 C 1.0196(4) 0.47753(17) 1.4812(3) 0.0451(10) Uani 1 1 d .
C23 C 1.0131(5) 0.47421(18) 1.3885(3) 0.0499(11) Uani 1 1 d .
H23A H 0.9833 0.5009 1.3468 0.060 Uiso 1 1 calc R
C22 C 1.0512(4) 0.43104(16) 1.3588(3) 0.0430(10) Uani 1 1 d .
C12 C 0.7524(5) 0.42270(18) 1.4211(4) 0.0544(12) Uani 1 1 d .
H12A H 0.7919 0.3919 1.4355 0.065 Uiso 1 1 calc R
C27 C 1.0969(5) 0.39120(19) 1.4175(4) 0.0535(12) Uani 1 1 d .
C26 C 1.1053(6) 0.3928(2) 1.5101(4) 0.0706(16) Uani 1 1 d .
H26A H 1.1363 0.3658 1.5508 0.085 Uiso 1 1 calc R
C8 C 0.6545(4) 0.48805(17) 1.3100(3) 0.0462(10) Uani 1 1 d .
C13 C 0.7122(4) 0.44173(17) 1.3307(4) 0.0483(11) Uani 1 1 d .
C7 C 0.6145(5) 0.4968(2) 1.2071(4) 0.0553(12) Uani 1 1 d .
N6 N 0.9856(4) 0.14868(14) 0.8038(3) 0.0454(9) Uani 1 1 d .
C9 C 0.6333(4) 0.51585(16) 1.3793(3) 0.0430(10) Uani 1 1 d .
H9A H 0.5937 0.5466 1.3646 0.052 Uiso 1 1 calc R
C10 C 0.6725(4) 0.49660(16) 1.4708(3) 0.0406(9) Uani 1 1 d .
O4 O 1.1814(5) 0.31244(16) 1.3922(3) 0.0900(15) Uani 1 1 d .
C35 C 0.9825(5) 0.14522(17) 0.8935(3) 0.0472(11) Uani 1 1 d .
C11 C 0.7327(5) 0.45065(18) 1.4905(3) 0.0511(11) Uani 1 1 d .
H11A H 0.7606 0.4383 1.5523 0.061 Uiso 1 1 calc R
C34 C 1.0340(5) 0.19186(17) 0.7710(4) 0.0518(12) Uani 1 1 d .
H34A H 1.0707 0.1807 0.7276 0.062 Uiso 1 1 calc R
H34B H 1.0966 0.2078 0.8249 0.062 Uiso 1 1 calc R
C25 C 1.0664(6) 0.4356(2) 1.5408(4) 0.0629(14) Uani 1 1 d .
H25A H 1.0711 0.4369 1.6032 0.075 Uiso 1 1 calc R
O5 O 0.9288(4) 0.10061(14) 0.6678(2) 0.0616(9) Uani 1 1 d .
C36 C 0.9261(4) 0.09576(15) 0.8968(3) 0.0398(9) Uani 1 1 d .
C41 C 0.8984(4) 0.07268(16) 0.8094(3) 0.0409(10) Uani 1 1 d .
C42 C 0.9362(4) 0.10647(17) 0.7487(3) 0.0449(10) Uani 1 1 d .
O6 O 1.0209(4) 0.17704(13) 0.9545(3) 0.0688(11) Uani 1 1 d .
C40 C 0.8502(5) 0.02524(18) 0.7929(3) 0.0527(12) Uani 1 1 d .
H40A H 0.8332 0.0092 0.7350 0.063 Uiso 1 1 calc R
Cl1 Cl 0.5322(5) 0.2902(2) 0.9862(5) 0.259(3) Uani 1 1 d .
C43 C 0.3953(19) 0.2895(9) 0.8601(14) 0.333(16) Uani 1 1 d .
H43A H 0.4206 0.3018 0.8099 0.400 Uiso 1 1 calc R
C37 C 0.9029(4) 0.07271(15) 0.9692(3) 0.0427(10) Uani 1 1 d .
H37A H 0.9208 0.0888 1.0272 0.051 Uiso 1 1 calc R
C38 C 0.8518(4) 0.02460(16) 0.9533(3) 0.0390(9) Uani 1 1 d .
C39 C 0.8278(5) 0.00221(18) 0.8654(3) 0.0503(11) Uani 1 1 d .
H39A H 0.7950 -0.0299 0.8551 0.060 Uiso 1 1 calc R
Cl3 Cl 0.3660(4) 0.23091(17) 0.8492(4) 0.231(2) Uani 1 1 d .
Cl2 Cl 0.3008(6) 0.3308(2) 0.8824(4) 0.259(3) Uani 1 1 d .

loop_
_atom_site_aniso_label
_atom_site_aniso_U_11
_atom_site_aniso_U_22
_atom_site_aniso_U_33
_atom_site_aniso_U_23
_atom_site_aniso_U_13
_atom_site_aniso_U_12
Cd1 0.0607(3) 0.0407(2) 0.0382(2) -0.00161(13) 0.01796(16) 0.00535(15)
N1 0.058(3) 0.043(2) 0.043(2) -0.0013(16) 0.0227(19) 0.0024(18)
O8 0.055(3) 0.081(3) 0.073(3) 0.002(2) 0.012(2) -0.003(2)
N7 0.057(3) 0.042(2) 0.051(2) -0.0045(17) 0.018(2) 0.0032(19)
O7 0.073(3) 0.058(2) 0.059(2) 0.0154(17) 0.0232(19) 0.0011(18)
O9 0.068(2) 0.0489(19) 0.062(2) 0.0094(16) 0.0273(19) -0.0005(17)
O12 0.078(3) 0.081(3) 0.047(2) 0.0095(19) 0.0235(19) -0.003(2)
N5 0.064(3) 0.046(2) 0.038(2) -0.0041(16) 0.0115(19) 0.0101(19)
O10 0.068(3) 0.078(3) 0.068(3) 0.016(2) 0.021(2) 0.007(2)
C1 0.063(3) 0.042(2) 0.049(3) -0.006(2) 0.026(2) -0.004(2)
O11 0.080(3) 0.102(3) 0.072(3) 0.015(2) 0.041(2) -0.008(2)
C2 0.050(3) 0.049(3) 0.047(3) -0.007(2) 0.020(2) -0.002(2)
N3 0.068(3) 0.044(2) 0.040(2) 0.0002(16) 0.016(2) -0.0027(19)
N8 0.072(3) 0.058(3) 0.047(2) 0.0009(19) 0.030(2) 0.003(2)
C3 0.065(3) 0.048(3) 0.063(3) -0.016(2) 0.027(3) -0.002(2)
C17 0.083(4) 0.062(3) 0.052(3) 0.013(3) 0.017(3) -0.003(3)
C16 0.050(3) 0.047(2) 0.043(2) -0.0034(19) 0.016(2) 0.006(2)
C29 0.059(3) 0.044(2) 0.040(2) 0.0004(19) 0.016(2) 0.005(2)
C4 0.070(4) 0.042(3) 0.069(3) -0.007(2) 0.028(3) -0.011(2)
C15 0.060(3) 0.045(3) 0.043(3) -0.003(2) 0.017(2) -0.009(2)
C19 0.070(4) 0.044(3) 0.054(3) -0.008(2) 0.011(3) -0.010(2)
C18 0.095(5) 0.048(3) 0.068(4) 0.009(3) 0.023(3) -0.016(3)
N4 0.052(2) 0.053(2) 0.042(2) -0.0034(17) 0.0144(18) 0.0010(18)
O2 0.079(3) 0.061(2) 0.096(3) -0.019(2) 0.046(3) 0.002(2)
C30 0.056(3) 0.041(2) 0.044(2) 0.0047(18) 0.027(2) 0.002(2)
C28 0.061(3) 0.060(3) 0.050(3) -0.002(2) 0.016(3) 0.002(3)
O3 0.088(3) 0.071(2) 0.057(2) 0.0117(19) 0.029(2) 0.007(2)
N2 0.062(3) 0.058(3) 0.057(3) -0.012(2) 0.032(2) -0.003(2)
C20 0.053(3) 0.068(3) 0.046(3) -0.006(2) 0.015(2) 0.007(3)
C32 0.095(5) 0.067(3) 0.037(3) -0.005(2) 0.010(3) 0.019(3)
C14 0.051(3) 0.053(3) 0.070(3) -0.014(2) 0.033(3) -0.006(2)
C31 0.094(4) 0.052(3) 0.044(3) -0.003(2) 0.026(3) 0.020(3)
C33 0.081(4) 0.055(3) 0.040(3) 0.004(2) 0.012(3) 0.020(3)
C5 0.052(3) 0.047(3) 0.047(3) 0.003(2) 0.018(2) 0.001(2)
C6 0.063(3) 0.067(3) 0.064(3) -0.020(3) 0.033(3) -0.014(3)
C21 0.047(3) 0.050(3) 0.048(3) 0.004(2) 0.014(2) -0.003(2)
O1 0.093(3) 0.077(3) 0.051(2) 0.0055(19) 0.029(2) 0.020(2)
C24 0.041(3) 0.049(3) 0.044(2) 0.0006(19) 0.016(2) -0.007(2)
C23 0.051(3) 0.053(3) 0.045(3) 0.007(2) 0.018(2) -0.003(2)
C22 0.041(3) 0.045(2) 0.041(2) -0.0031(18) 0.013(2) -0.0043(19)
C12 0.051(3) 0.044(3) 0.067(3) 0.002(2) 0.021(3) 0.005(2)
C27 0.057(3) 0.053(3) 0.048(3) 0.006(2) 0.018(2) 0.003(2)
C26 0.094(5) 0.062(3) 0.051(3) 0.014(3) 0.022(3) 0.021(3)
C8 0.045(3) 0.047(2) 0.048(3) -0.004(2) 0.019(2) -0.005(2)
C13 0.042(3) 0.046(2) 0.061(3) -0.008(2) 0.024(2) -0.005(2)
C7 0.068(3) 0.057(3) 0.047(3) -0.004(2) 0.029(3) -0.001(3)
N6 0.053(2) 0.0361(18) 0.045(2) 0.0051(16) 0.0169(18) 0.0091(17)
C9 0.044(3) 0.040(2) 0.046(3) -0.0018(18) 0.018(2) -0.0001(19)
C10 0.036(2) 0.041(2) 0.042(2) -0.0006(18) 0.0119(19) -0.0067(18)
O4 0.128(4) 0.074(3) 0.061(3) 0.017(2) 0.028(3) 0.043(3)
C35 0.059(3) 0.038(2) 0.042(2) 0.0035(19) 0.017(2) 0.005(2)
C11 0.052(3) 0.049(3) 0.048(3) 0.001(2) 0.015(2) 0.006(2)
C34 0.059(3) 0.046(3) 0.058(3) 0.004(2) 0.031(3) 0.005(2)
C25 0.088(4) 0.058(3) 0.045(3) 0.008(2) 0.027(3) 0.010(3)
O5 0.080(3) 0.066(2) 0.045(2) -0.0034(16) 0.0315(19) 0.0009(19)
C36 0.043(2) 0.035(2) 0.038(2) -0.0017(17) 0.0112(19) 0.0076(18)
C41 0.041(2) 0.045(2) 0.034(2) -0.0016(17) 0.0126(19) 0.0068(19)
C42 0.044(3) 0.047(2) 0.043(2) 0.000(2) 0.016(2) 0.009(2)
O6 0.101(3) 0.049(2) 0.052(2) -0.0113(16) 0.025(2) -0.019(2)
C40 0.060(3) 0.058(3) 0.041(2) -0.014(2) 0.020(2) -0.009(2)
Cl1 0.237(5) 0.309(6) 0.314(7) -0.032(5) 0.198(6) -0.015(5)
C43 0.34(2) 0.50(3) 0.31(2) -0.29(2) 0.29(2) -0.32(2)
C37 0.051(3) 0.038(2) 0.035(2) -0.0016(17) 0.011(2) 0.0026(19)
C38 0.032(2) 0.041(2) 0.038(2) -0.0023(17) 0.0076(18) 0.0025(17)
C39 0.058(3) 0.044(2) 0.049(3) -0.013(2) 0.020(2) -0.012(2)
Cl3 0.179(4) 0.191(4) 0.377(7) -0.022(4) 0.168(4) -0.041(3)
Cl2 0.328(7) 0.262(5) 0.241(5) 0.110(4) 0.168(5) 0.141(5)

loop_
_atom_type_symbol
_atom_type_description
_atom_type_scat_dispersion_real
_atom_type_scat_dispersion_imag
_atom_type_scat_source
C C 0.0033 0.0016 'International Tables Vol C Tables 4.2.6.8 and 6.1.1.4'
H H 0.0000 0.0000 'International Tables Vol C Tables 4.2.6.8 and 6.1.1.4'
N N 0.0061 0.0033 'International Tables Vol C Tables 4.2.6.8 and 6.1.1.4'
O O 0.0106 0.0060 'International Tables Vol C Tables 4.2.6.8 and 6.1.1.4'
Cl Cl 0.1484 0.1585 'International Tables Vol C Tables 4.2.6.8 and 6.1.1.4'
Cd Cd -0.8075 1.2024 'International Tables Vol C Tables 4.2.6.8 and 6.1.1.4'

loop_
_geom_angle_atom_site_label_1
_geom_angle_atom_site_label_2
_geom_angle_atom_site_label_3
_geom_angle
_geom_angle_site_symmetry_3
N1 Cd1 N5 178.04(15) .
N1 Cd1 N3 85.92(14) .
N5 Cd1 N3 93.85(14) .
N1 Cd1 O9 88.82(13) .
N5 Cd1 O9 90.07(14) .
N3 Cd1 O9 138.89(14) .
N1 Cd1 O10 96.32(14) .
N5 Cd1 O10 85.21(15) .
N3 Cd1 O10 135.70(15) .
O9 Cd1 O10 85.40(13) .
N1 Cd1 O12 93.01(14) .
N5 Cd1 O12 88.90(15) .
N3 Cd1 O12 83.99(14) .
O9 Cd1 O12 137.04(12) .
O10 Cd1 O12 51.73(13) .
N1 Cd1 O7 92.40(14) .
N5 Cd1 O7 85.64(15) .
N3 Cd1 O7 87.57(14) .
O9 Cd1 O7 51.92(12) .
O10 Cd1 O7 136.24(13) .
O12 Cd1 O7 169.62(13) .
C5 N1 C1 117.4(4) .
C5 N1 Cd1 125.9(3) .
C1 N1 Cd1 116.7(3) .
O8 N7 O9 121.3(4) .
O8 N7 O7 121.5(5) .
O9 N7 O7 117.2(4) .
N7 O7 Cd1 94.0(3) .
N7 O9 Cd1 96.9(3) .
N8 O12 Cd1 94.8(3) .
C33 N5 C29 118.0(4) .
C33 N5 Cd1 122.5(3) .
C29 N5 Cd1 119.5(3) .
N8 O10 Cd1 95.9(3) .
N1 C1 C2 124.1(4) .
C1 C2 C3 117.4(5) .
C1 C2 C6 118.8(4) .
C3 C2 C6 123.7(4) .
C19 N3 C15 117.4(4) .
C19 N3 Cd1 125.1(3) .
C15 N3 Cd1 117.5(3) .
O11 N8 O12 120.8(5) .
O11 N8 O10 121.8(4) .
O12 N8 O10 117.4(5) .
C4 C3 C2 120.0(5) .
C16 C17 C18 119.7(5) .
C17 C16 C15 117.8(5) .
C17 C16 C20 123.0(5) .
C15 C16 C20 119.2(5) .
N5 C29 C30 123.3(4) .
C3 C4 C5 119.4(5) .
N3 C15 C16 123.8(4) .
N3 C19 C18 122.6(5) .
C19 C18 C17 118.7(5) .
C21 N4 C28 111.7(4) .
C21 N4 C20 124.4(4) .
C28 N4 C20 123.5(4) .
C31 C30 C29 117.3(4) .
C31 C30 C34 123.0(4) .
C29 C30 C34 119.6(4) .
O4 C28 N4 123.0(5) .
O4 C28 C27 131.2(5) .
N4 C28 C27 105.7(4) .
C7 N2 C14 111.7(4) .
C7 N2 C6 123.7(5) .
C14 N2 C6 122.5(4) .
N4 C20 C16 113.2(4) .
C31 C32 C33 119.1(5) .
O2 C14 N2 124.7(5) .
O2 C14 C13 129.2(5) .
N2 C14 C13 106.0(4) .
C32 C31 C30 120.0(5) .
N5 C33 C32 122.3(5) .
N1 C5 C4 121.7(5) .
N2 C6 C2 114.5(4) .
O3 C21 N4 123.1(5) .
O3 C21 C22 132.5(5) .
N4 C21 C22 104.4(4) .
C23 C24 C25 117.2(4) .
C23 C24 C24 123.0(5) 3_768
C25 C24 C24 119.8(5) 3_768
C22 C23 C24 119.5(4) .
C27 C22 C23 122.5(4) .
C27 C22 C21 108.7(4) .
C23 C22 C21 128.7(4) .
C13 C12 C11 118.1(5) .
C22 C27 C26 120.1(5) .
C22 C27 C28 109.4(4) .
C26 C27 C28 130.5(5) .
C27 C26 C25 118.2(5) .
C13 C8 C9 121.4(4) .
C13 C8 C7 108.2(4) .
C9 C8 C7 130.2(4) .
C12 C13 C8 120.5(4) .
C12 C13 C14 131.5(5) .
C8 C13 C14 107.9(4) .
O1 C7 N2 124.5(5) .
O1 C7 C8 129.2(5) .
N2 C7 C8 106.1(4) .
C35 N6 C42 112.0(4) .
C35 N6 C34 123.7(4) .
C42 N6 C34 124.3(4) .
C10 C9 C8 118.4(4) .
C9 C10 C11 119.2(4) .
C9 C10 C38 120.1(4) 2_657
C11 C10 C38 120.6(4) 2_657
O6 C35 N6 124.4(4) .
O6 C35 C36 129.6(4) .
N6 C35 C36 106.0(4) .
C12 C11 C10 122.3(5) .
N6 C34 C30 110.9(4) .
C26 C25 C24 122.5(5) .
C37 C36 C41 121.5(4) .
C37 C36 C35 130.8(4) .
C41 C36 C35 107.7(4) .
C40 C41 C36 120.9(4) .
C40 C41 C42 130.8(4) .
C36 C41 C42 108.2(4) .
O5 C42 N6 124.5(4) .
O5 C42 C41 129.6(4) .
N6 C42 C41 106.0(4) .
C41 C40 C39 117.5(4) .
Cl3 C43 Cl2 121.4(8) .
Cl3 C43 Cl1 100.1(16) .
Cl2 C43 Cl1 99.3(6) .
C36 C37 C38 118.5(4) .
C39 C38 C37 118.3(4) .
C39 C38 C10 120.1(4) 2_647
C37 C38 C10 121.6(4) 2_647
C40 C39 C38 123.3(4) .

loop_
_geom_bond_atom_site_label_1
_geom_bond_atom_site_label_2
_geom_bond_distance
_geom_bond_site_symmetry_2
Cd1 N1 2.294(4) .
Cd1 N5 2.296(4) .
Cd1 N3 2.334(4) .
Cd1 O9 2.425(4) .
Cd1 O10 2.426(4) .
Cd1 O12 2.455(4) .
Cd1 O7 2.485(4) .
N1 C5 1.333(6) .
N1 C1 1.341(6) .
O8 N7 1.212(6) .
N7 O9 1.259(5) .
N7 O7 1.260(5) .
O12 N8 1.241(5) .
N5 C33 1.331(6) .
N5 C29 1.338(6) .
O10 N8 1.252(6) .
C1 C2 1.359(6) .
O11 N8 1.239(6) .
C2 C3 1.367(7) .
C2 C6 1.505(7) .
N3 C19 1.330(6) .
N3 C15 1.338(6) .
C3 C4 1.359(7) .
C17 C16 1.364(7) .
C17 C18 1.380(8) .
C16 C15 1.370(7) .
C16 C20 1.511(7) .
C29 C30 1.384(6) .
C4 C5 1.375(7) .
C19 C18 1.371(8) .
N4 C21 1.403(6) .
N4 C28 1.409(7) .
N4 C20 1.446(6) .
O2 C14 1.209(6) .
C30 C31 1.382(7) .
C30 C34 1.505(7) .
C28 O4 1.198(6) .
C28 C27 1.460(8) .
O3 C21 1.201(6) .
N2 C7 1.389(6) .
N2 C14 1.393(7) .
N2 C6 1.454(7) .
C32 C31 1.361(8) .
C32 C33 1.381(7) .
C14 C13 1.475(7) .
C21 C22 1.500(6) .
O1 C7 1.206(6) .
C24 C23 1.388(6) .
C24 C25 1.413(7) .
C24 C24 1.480(9) 3_768
C23 C22 1.376(6) .
C22 C27 1.360(7) .
C12 C13 1.369(7) .
C12 C11 1.386(7) .
C27 C26 1.377(7) .
C26 C25 1.380(8) .
C8 C13 1.390(7) .
C8 C9 1.390(6) .
C8 C7 1.472(7) .
N6 C35 1.386(6) .
N6 C42 1.392(6) .
N6 C34 1.459(6) .
C9 C10 1.387(6) .
C10 C11 1.393(6) .
C10 C38 1.497(6) 2_657
C35 O6 1.210(6) .
C35 C36 1.490(6) .
O5 C42 1.212(5) .
C36 C37 1.381(6) .
C36 C41 1.386(6) .
C41 C40 1.372(6) .
C41 C42 1.481(6) .
C40 C39 1.376(7) .
Cl1 C43 1.98(2) .
C43 Cl3 1.60(2) .
C43 Cl2 1.70(2) .
C37 C38 1.401(6) .
C38 C39 1.392(6) .
C38 C10 1.497(6) 2_647
